data_4340399
loop_
_publ_author_name
'Rieger, Franziska'
'Mudring, Anja-V'

_publ_section_title
;
 Inorganic supramolecular host architectures: [(M@18c6)2][TlI4].2H2O,
 M=0.5 Tl, (NH4,NH3), (H3O,H2O).
;
_journal_issue 25
_journal_name_full 'Inorganic chemistry'
_journal_page_first 9340
_journal_page_last 9346
_journal_paper_doi 10.1021/ic051430z
_journal_volume 44
_journal_year 2005
_chemical_formula_moiety '2(C12 H24 O6), I4 Tl, 2(N O0.50), O'
_chemical_formula_sum 'C24 H52 I4 N2 O14 Tl'
_chemical_formula_weight 1304.65
_chemical_name_systematic
;
 ?
;
_space_group_IT_number 203
_symmetry_cell_setting cubic
_symmetry_space_group_name_Hall '-F 2uv 2vw 3'
_symmetry_space_group_name_H-M 'F d -3 :2'
_atom_sites_solution_hydrogens geom
_atom_sites_solution_primary direct
_atom_sites_solution_secondary difmap
_audit_creation_method SHELXL-97
_cell_angle_alpha 90.00
_cell_angle_beta 90.00
_cell_angle_gamma 90.00
_cell_formula_units_Z 8
_cell_length_a 21.2306(16)
_cell_length_b 21.2306(16)
_cell_length_c 21.2306(16)
_cell_measurement_reflns_used 21554
_cell_measurement_temperature 293(2)
_cell_measurement_theta_max 25.0
_cell_measurement_theta_min 1.7
_cell_volume 9569.4(12)
_computing_cell_refinement 'X-AREA (Stoe & Cie, 2002)'
_computing_data_collection 'X-AREA (Stoe & Cie, 2002)'
_computing_data_reduction 'X-AREA (Stoe & Cie, 2002)'
_computing_molecular_graphics 'DIAMOND (Brandenburg, 1996)'
_computing_publication_material 'SHELXL-97 (Sheldrick, 1997)'
_computing_structure_refinement 'SHELXL-97 (Sheldrick, 1997)'
_computing_structure_solution 'SHELXS97 (Sheldrick, 1997)'
_diffrn_ambient_temperature 77
_diffrn_measured_fraction_theta_full 1.000
_diffrn_measured_fraction_theta_max 1.000
_diffrn_measurement_device_type 'Stoe IPDS'
_diffrn_measurement_method '2deg phi scan'
_diffrn_radiation_monochromator graphite
_diffrn_radiation_source 'fine-focus sealed tube'
_diffrn_radiation_type MoK\a
_diffrn_radiation_wavelength 0.71073
_diffrn_reflns_av_R_equivalents 0.0408
_diffrn_reflns_av_sigmaI/netI 0.0140
_diffrn_reflns_limit_h_max 25
_diffrn_reflns_limit_h_min -25
_diffrn_reflns_limit_k_max 25
_diffrn_reflns_limit_k_min -25
_diffrn_reflns_limit_l_max 25
_diffrn_reflns_limit_l_min -24
_diffrn_reflns_number 21554
_diffrn_reflns_theta_full 24.95
_diffrn_reflns_theta_max 24.95
_diffrn_reflns_theta_min 1.66
_exptl_absorpt_coefficient_mu 6.004
_exptl_absorpt_correction_T_max 0.4891
_exptl_absorpt_correction_T_min 0.36
_exptl_absorpt_correction_type numerical
_exptl_crystal_colour orange
_exptl_crystal_density_diffrn 1.811
_exptl_crystal_density_method 'not measured'
_exptl_crystal_description cube
_exptl_crystal_F_000 4920
_exptl_crystal_size_max 0.2
_exptl_crystal_size_mid 0.15
_exptl_crystal_size_min 0.1
_refine_diff_density_max 1.073
_refine_diff_density_min -0.412
_refine_diff_density_rms 0.125
_refine_ls_extinction_coef 0.000095(17)
_refine_ls_extinction_expression Fc^*^=kFc[1+0.001xFc^2^\l^3^/sin(2\q)]^-1/4^
_refine_ls_extinction_method SHELXL
_refine_ls_goodness_of_fit_ref 1.139
_refine_ls_hydrogen_treatment mixed
_refine_ls_matrix_type full
_refine_ls_number_parameters 43
_refine_ls_number_reflns 713
_refine_ls_number_restraints 0
_refine_ls_restrained_S_all 1.139
_refine_ls_R_factor_all 0.0276
_refine_ls_R_factor_gt 0.0244
_refine_ls_shift/su_max 0.000
_refine_ls_shift/su_mean 0.000
_refine_ls_structure_factor_coef Fsqd
_refine_ls_weighting_details 'calc w=1/[\s^2^(Fo^2^)+(0.0485P)^2^+0.0000P] where P=(Fo^2^+2Fc^2^)/3'
_refine_ls_weighting_scheme calc
_refine_ls_wR_factor_gt 0.0707
_refine_ls_wR_factor_ref 0.0715
_reflns_number_gt 639
_reflns_number_total 713
_reflns_threshold_expression >2sigma(I)
_cod_data_source_file ic051430zsi20050822_011650.cif
_cod_data_source_block nh4
_cod_depositor_comments
;
The following automatic conversions were performed:

'_diffrn_ambient_temperature' value '77 K' was changed to '77' - the
value should be numeric and without a unit designator.

Automatic conversion script
Id: cif_fix_values 2281 2013-09-26 08:29:07Z andrius 

The following automatic conversions were performed:

'_symmetry_cell_setting' tag value 'cibic' was replaced with 'cubic'
value as specified in the replacement file
'/home/robertas/cod-tools/perl-scripts/inputs/replacement_values.lst'.

Automatic conversion script
Id: cif_fix_values 3143 2015-03-26 13:38:13Z robertas 
;
_cod_original_sg_symbol_H-M 'F d -3'
_cod_database_code 4340399

loop_
_symmetry_equiv_pos_as_xyz
'x, y, z'
'-x+1/4, -y+1/4, z'
'x, -y+1/4, -z+1/4'
'-x+1/4, y, -z+1/4'
'y, z, x'
'-y+1/4, -z+1/4, x'
'y, -z+1/4, -x+1/4'
'-y+1/4, z, -x+1/4'
'z, x, y'
'-z+1/4, x, -y+1/4'
'-z+1/4, -x+1/4, y'
'z, -x+1/4, -y+1/4'
'x, y+1/2, z+1/2'
'-x+1/4, -y+3/4, z+1/2'
'x, -y+3/4, -z+3/4'
'-x+1/4, y+1/2, -z+3/4'
'y, z+1/2, x+1/2'
'-y+1/4, -z+3/4, x+1/2'
'y, -z+3/4, -x+3/4'
'-y+1/4, z+1/2, -x+3/4'
'z, x+1/2, y+1/2'
'-z+1/4, x+1/2, -y+3/4'
'-z+1/4, -x+3/4, y+1/2'
'z, -x+3/4, -y+3/4'
'x+1/2, y, z+1/2'
'-x+3/4, -y+1/4, z+1/2'
'x+1/2, -y+1/4, -z+3/4'
'-x+3/4, y, -z+3/4'
'y+1/2, z, x+1/2'
'-y+3/4, -z+1/4, x+1/2'
'y+1/2, -z+1/4, -x+3/4'
'-y+3/4, z, -x+3/4'
'z+1/2, x, y+1/2'
'-z+3/4, x, -y+3/4'
'-z+3/4, -x+1/4, y+1/2'
'z+1/2, -x+1/4, -y+3/4'
'x+1/2, y+1/2, z'
'-x+3/4, -y+3/4, z'
'x+1/2, -y+3/4, -z+1/4'
'-x+3/4, y+1/2, -z+1/4'
'y+1/2, z+1/2, x'
'-y+3/4, -z+3/4, x'
'y+1/2, -z+3/4, -x+1/4'
'-y+3/4, z+1/2, -x+1/4'
'z+1/2, x+1/2, y'
'-z+3/4, x+1/2, -y+1/4'
'-z+3/4, -x+3/4, y'
'z+1/2, -x+3/4, -y+1/4'
'-x, -y, -z'
'x-1/4, y-1/4, -z'
'-x, y-1/4, z-1/4'
'x-1/4, -y, z-1/4'
'-y, -z, -x'
'y-1/4, z-1/4, -x'
'-y, z-1/4, x-1/4'
'y-1/4, -z, x-1/4'
'-z, -x, -y'
'z-1/4, -x, y-1/4'
'z-1/4, x-1/4, -y'
'-z, x-1/4, y-1/4'
'-x, -y+1/2, -z+1/2'
'x-1/4, y+1/4, -z+1/2'
'-x, y+1/4, z+1/4'
'x-1/4, -y+1/2, z+1/4'
'-y, -z+1/2, -x+1/2'
'y-1/4, z+1/4, -x+1/2'
'-y, z+1/4, x+1/4'
'y-1/4, -z+1/2, x+1/4'
'-z, -x+1/2, -y+1/2'
'z-1/4, -x+1/2, y+1/4'
'z-1/4, x+1/4, -y+1/2'
'-z, x+1/4, y+1/4'
'-x+1/2, -y, -z+1/2'
'x+1/4, y-1/4, -z+1/2'
'-x+1/2, y-1/4, z+1/4'
'x+1/4, -y, z+1/4'
'-y+1/2, -z, -x+1/2'
'y+1/4, z-1/4, -x+1/2'
'-y+1/2, z-1/4, x+1/4'
'y+1/4, -z, x+1/4'
'-z+1/2, -x, -y+1/2'
'z+1/4, -x, y+1/4'
'z+1/4, x-1/4, -y+1/2'
'-z+1/2, x-1/4, y+1/4'
'-x+1/2, -y+1/2, -z'
'x+1/4, y+1/4, -z'
'-x+1/2, y+1/4, z-1/4'
'x+1/4, -y+1/2, z-1/4'
'-y+1/2, -z+1/2, -x'
'y+1/4, z+1/4, -x'
'-y+1/2, z+1/4, x-1/4'
'y+1/4, -z+1/2, x-1/4'
'-z+1/2, -x+1/2, -y'
'z+1/4, -x+1/2, y-1/4'
'z+1/4, x+1/4, -y'
'-z+1/2, x+1/4, y-1/4'

loop_
_atom_site_label
_atom_site_type_symbol
_atom_site_fract_x
_atom_site_fract_y
_atom_site_fract_z
_atom_site_U_iso_or_equiv
_atom_site_adp_type
_atom_site_occupancy
_atom_site_symmetry_multiplicity
_atom_site_calc_flag
_atom_site_refinement_flags
O1 O 0.40168(18) 0.08456(19) 0.03082(19) 0.0458(10) Uani 1 1 d .
C1 C 0.3792(3) 0.1191(3) -0.0216(3) 0.0512(15) Uani 1 1 d .
H1A H 0.3506 0.1519 -0.0076 0.048(9) Uiso 1 1 calc R
H1B H 0.3566 0.0914 -0.0500 0.048(9) Uiso 1 1 calc R
C2 C 0.4346(3) 0.1481(3) -0.0551(3) 0.0501(16) Uani 1 1 d .
H2A H 0.4201 0.1779 -0.0865 0.048(9) Uiso 1 1 calc R
H2B H 0.4612 0.1702 -0.0253 0.048(9) Uiso 1 1 calc R
Tl Tl 0.1250 0.1250 0.1250 0.0247(2) Uani 1 12 d S
I I 0.049994(15) 0.049994(15) 0.049994(15) 0.0350(2) Uani 1 3 d S
N N 0.4623(5) 0.4623(5) 0.4623(5) 0.024(4) Uani 0.50 3 d SP
O2 O 0.4447(7) 0.4447(7) 0.4447(7) 0.046(11) Uani 0.25 3 d SP
O3 O 0.3139(8) 0.4361(8) 0.4361(8) 0.097(15) Uani 0.25 3 d SP

loop_
_atom_site_aniso_label
_atom_site_aniso_U_11
_atom_site_aniso_U_22
_atom_site_aniso_U_33
_atom_site_aniso_U_23
_atom_site_aniso_U_13
_atom_site_aniso_U_12
O1 0.042(2) 0.049(2) 0.047(2) 0.0134(19) 0.0099(18) 0.0122(18)
C1 0.048(3) 0.052(3) 0.054(3) 0.014(3) 0.008(3) 0.023(3)
C2 0.055(4) 0.045(3) 0.050(4) 0.013(3) 0.012(3) 0.019(3)
Tl 0.0247(2) 0.0247(2) 0.0247(2) 0.000 0.000 0.000
I 0.0350(2) 0.0350(2) 0.0350(2) -0.00586(12) -0.00586(12) -0.00586(12)
N 0.024(4) 0.024(4) 0.024(4) 0.008(5) 0.008(5) 0.008(5)
O2 0.046(11) 0.046(11) 0.046(11) -0.021(8) -0.021(8) -0.021(8)
O3 0.097(15) 0.097(15) 0.097(15) -0.043(11) 0.043(11) 0.043(11)

loop_
_atom_type_symbol
_atom_type_description
_atom_type_scat_dispersion_real
_atom_type_scat_dispersion_imag
_atom_type_scat_source
C C 0.0033 0.0016 'International Tables Vol C Tables 4.2.6.8 and 6.1.1.4'
H H 0.0000 0.0000 'International Tables Vol C Tables 4.2.6.8 and 6.1.1.4'
I I -0.4742 1.8119 'International Tables Vol C Tables 4.2.6.8 and 6.1.1.4'
O O 0.0106 0.0060 'International Tables Vol C Tables 4.2.6.8 and 6.1.1.4'
Tl Tl -2.8358 9.6688 'International Tables Vol C Tables 4.2.6.8 and 6.1.1.4'
N N 0.0061 0.0033 'International Tables Vol C Tables 4.2.6.8 and 6.1.1.4'

loop_
_geom_angle_atom_site_label_1
_geom_angle_atom_site_label_2
_geom_angle_atom_site_label_3
_geom_angle
_geom_angle_site_symmetry_1
_geom_angle_site_symmetry_3
C1 O1 C2 112.4(4) . 77
O1 C1 C2 108.7(5) . .
O1 C2 C1 107.8(5) 93 .
I Tl I 109.5 . 4
I Tl I 109.5 . 2
I Tl I 109.5 4 2
I Tl I 109.5 . 3
I Tl I 109.5 4 3
I Tl I 109.5 2 3

loop_
_geom_bond_atom_site_label_1
_geom_bond_atom_site_label_2
_geom_bond_distance
_geom_bond_site_symmetry_2
O1 C1 1.416(7) .
O1 C2 1.431(7) 77
C1 C2 1.505(9) .
C2 O1 1.431(7) 93
Tl I 2.7582(6) .
Tl I 2.7582(6) 4
Tl I 2.7582(6) 2
Tl I 2.7582(6) 3
N O2 0.65(2) .
